data_1545013
loop_
_publ_author_name
'Naveen, S.'
'Suresha, E.'
'Sudha, A. G.'
'Lokanath, N. K.'
'Suchetan, P. A.'
'Abdoh, M.'

_publ_section_title
;
 4-Iodo-<i>N</i>-(<i>o</i>-tolylsulfonyl)benzamide
;
_journal_issue 1
_journal_name_full IUCrData
_journal_page_first x162030
_journal_paper_doi 10.1107/S2414314616020307
_journal_volume 2
_journal_year 2017
_chemical_formula_iupac 'C14 H12 I N O3 S'
_chemical_formula_moiety 'C14 H12 I N O3 S'
_chemical_formula_sum 'C14 H12 I N O3 S'
_chemical_formula_weight 401.21
_chemical_melting_point 450
_chemical_name_systematic
;
4-Iodo-<i>N</i>-(<i>o</i>-tolylsulfonyl)benzamide
;
_space_group_crystal_system triclinic
_space_group_IT_number 2
_space_group_name_Hall '-P 1'
_space_group_name_H-M_alt 'P -1'
_symmetry_space_group_name_Hall '-P 1'
_symmetry_space_group_name_H-M 'P -1'
_atom_sites_solution_hydrogens geom
_atom_sites_solution_secondary difmap
_audit_creation_method SHELXL-2016/6
_cell_angle_alpha 119.140(4)
_cell_angle_beta 94.668(5)
_cell_angle_gamma 93.182(5)
_cell_formula_units_Z 4
_cell_length_a 11.0543(10)
_cell_length_b 12.1612(10)
_cell_length_c 12.3464(10)
_cell_measurement_reflns_used 133
_cell_measurement_temperature 173(2)
_cell_measurement_theta_max 64.4
_cell_measurement_theta_min 4.0
_cell_volume 1436.2(2)
_computing_cell_refinement
;
APEX2 and SAINT-Plus (Bruker, 2009)
;
_computing_data_collection
;
APEX2 (Bruker, 2009)
;
_computing_data_reduction
;
SAINT-Plus and XPREP (Bruker, 2009)
;
_computing_molecular_graphics
;
Mercury (Macrae <i>et al.</i>,  2008)
;
_computing_publication_material
;
SHELXL2016 (Sheldrick, 2015b)
;
_computing_structure_refinement
;
SHELXL2016 (Sheldrick, 2015b)
;
_computing_structure_solution
;
SHELXT2016 (Sheldrick, 2015a)
;
_diffrn_ambient_temperature 173(2)
_diffrn_measured_fraction_theta_full 0.980
_diffrn_measured_fraction_theta_max 0.980
_diffrn_measurement_device_type 'Bruker APEXII CCD'
_diffrn_measurement_method '\w and \f scans'
_diffrn_radiation_type CuK\a
_diffrn_radiation_wavelength 1.54178
_diffrn_reflns_av_R_equivalents 0.0924
_diffrn_reflns_limit_h_max 12
_diffrn_reflns_limit_h_min -12
_diffrn_reflns_limit_k_max 14
_diffrn_reflns_limit_k_min -14
_diffrn_reflns_limit_l_max 14
_diffrn_reflns_limit_l_min -14
_diffrn_reflns_number 17365
_diffrn_reflns_theta_full 64.427
_diffrn_reflns_theta_max 64.427
_diffrn_reflns_theta_min 5.409
_exptl_absorpt_coefficient_mu 18.944
_exptl_absorpt_correction_T_max 0.266
_exptl_absorpt_correction_T_min 0.124
_exptl_absorpt_correction_type multi-scan
_exptl_absorpt_process_details
;
(SADABS; Bruker, 2009)
;
_exptl_crystal_colour colourless
_exptl_crystal_density_diffrn 1.855
_exptl_crystal_description Prism
_exptl_crystal_F_000 784
_exptl_crystal_size_max 0.250
_exptl_crystal_size_mid 0.120
_exptl_crystal_size_min 0.070
_refine_diff_density_max 1.402
_refine_diff_density_min -1.392
_refine_ls_extinction_method none
_refine_ls_goodness_of_fit_ref 1.050
_refine_ls_hydrogen_treatment constr
_refine_ls_matrix_type full
_refine_ls_number_parameters 363
_refine_ls_number_reflns 4724
_refine_ls_number_restraints 0
_refine_ls_restrained_S_all 1.050
_refine_ls_R_factor_all 0.0814
_refine_ls_R_factor_gt 0.0624
_refine_ls_shift/su_max 0.000
_refine_ls_shift/su_mean 0.000
_refine_ls_structure_factor_coef Fsqd
_refine_ls_weighting_details 'w=1/[\s^2^(Fo^2^)+(0.1130P)^2^] where P=(Fo^2^+2Fc^2^)/3'
_refine_ls_weighting_scheme calc
_refine_ls_wR_factor_gt 0.1633
_refine_ls_wR_factor_ref 0.1816
_reflns_number_gt 3621
_reflns_number_total 4724
_reflns_threshold_expression 'I > 2\s(I)'
_cod_data_source_file su4116sup1.cif
_cod_data_source_block I
_cod_database_code 1545013
_shelx_space_group_comment
;
The symmetry employed for this shelxl refinement is uniquely defined
by the following loop, which should always be used as a source of
symmetry information in preference to the above space-group names.
They are only intended as comments.
;
_shelx_estimated_absorpt_t_min 0.088
_shelx_estimated_absorpt_t_max 0.351

loop_
_space_group_symop_operation_xyz
'x, y, z'
'-x, -y, -z'

loop_
_atom_site_type_symbol
_atom_site_label
_atom_site_fract_x
_atom_site_fract_y
_atom_site_fract_z
_atom_site_U_iso_or_equiv
_atom_site_adp_type
_atom_site_calc_flag
_atom_site_occupancy
I I1 0.99795(6) 0.28147(5) -0.25297(5) 0.0394(2) Uani d 1
S S1 0.7516(2) 0.17454(18) 0.35284(17) 0.0273(5) Uani d 1
O O1 0.8316(6) 0.1073(5) 0.3869(5) 0.0318(13) Uani d 1
O O2 0.7190(6) 0.2922(5) 0.4501(5) 0.0321(14) Uani d 1
O O3 0.8181(6) 0.0118(5) 0.1084(5) 0.0330(14) Uani d 1
N N1 0.8113(7) 0.2141(6) 0.2560(6) 0.0269(15) Uani d 1
H H1 0.827821 0.294813 0.279541 0.032 Uiso calc 1
C C1 0.6178(8) 0.0717(7) 0.2660(7) 0.0297(19) Uani d 1
C C2 0.5212(9) 0.1108(8) 0.2142(8) 0.033(2) Uani d 1
C C3 0.4173(10) 0.0220(9) 0.1534(9) 0.042(2) Uani d 1
H H3 0.350362 0.043818 0.117099 0.051 Uiso calc 1
C C4 0.4096(9) -0.0963(8) 0.1449(9) 0.039(2) Uani d 1
H H4 0.337588 -0.153414 0.103983 0.047 Uiso calc 1
C C5 0.5066(9) -0.1317(8) 0.1958(8) 0.038(2) Uani d 1
H H5 0.502342 -0.213616 0.187899 0.045 Uiso calc 1
C C6 0.6086(8) -0.0465(7) 0.2577(7) 0.0304(19) Uani d 1
H H6 0.673931 -0.068811 0.295485 0.036 Uiso calc 1
C C7 0.8359(8) 0.1234(7) 0.1386(7) 0.0256(18) Uani d 1
C C8 0.8786(8) 0.1684(7) 0.0545(7) 0.0258(17) Uani d 1
C C9 0.8854(8) 0.2944(8) 0.0827(7) 0.0289(19) Uani d 1
H H9 0.865884 0.357746 0.161014 0.035 Uiso calc 1
C C10 0.9214(9) 0.3274(8) -0.0055(7) 0.032(2) Uani d 1
H H10 0.926372 0.413321 0.013469 0.039 Uiso calc 1
C C11 0.9497(9) 0.2338(8) -0.1213(7) 0.0316(19) Uani d 1
C C12 0.9445(8) 0.1084(8) -0.1473(7) 0.0310(19) Uani d 1
H H12 0.965631 0.044622 -0.224612 0.037 Uiso calc 1
C C13 0.9083(8) 0.0768(8) -0.0598(7) 0.0314(19) Uani d 1
H H13 0.903828 -0.009000 -0.078578 0.038 Uiso calc 1
C C14 0.5249(10) 0.2348(9) 0.2182(9) 0.044(2) Uani d 1
H H14A 0.446169 0.241537 0.180359 0.066 Uiso calc 1
H H14B 0.589802 0.241554 0.171524 0.066 Uiso calc 1
H H14C 0.541018 0.303192 0.305187 0.066 Uiso calc 1
I I2 0.35056(6) 0.47630(6) -0.11241(5) 0.0407(2) Uani d 1
S S2 0.1444(2) 0.40351(17) 0.52510(17) 0.0275(5) Uani d 1
O O4 0.1960(6) 0.5154(5) 0.6401(5) 0.0320(14) Uani d 1
O O5 0.0172(6) 0.3659(5) 0.5076(5) 0.0355(14) Uani d 1
O O6 0.1204(6) 0.2389(5) 0.2576(5) 0.0338(14) Uani d 1
N N2 0.1819(6) 0.4363(6) 0.4157(6) 0.0268(15) Uani d 1
H H2 0.212606 0.513728 0.437907 0.032 Uiso calc 1
C C15 0.2244(9) 0.2757(7) 0.5050(6) 0.0288(19) Uani d 1
C C16 0.3543(9) 0.2878(8) 0.5247(7) 0.034(2) Uani d 1
C C17 0.4071(10) 0.1809(9) 0.5084(8) 0.041(2) Uani d 1
H H17 0.493510 0.185113 0.521427 0.049 Uiso calc 1
C C18 0.3371(10) 0.0675(9) 0.4733(8) 0.041(2) Uani d 1
H H18 0.376524 -0.004767 0.459878 0.049 Uiso calc 1
C C19 0.2115(9) 0.0583(8) 0.4578(7) 0.035(2) Uani d 1
H H19 0.164404 -0.018055 0.438802 0.042 Uiso calc 1
C C20 0.1550(9) 0.1618(7) 0.4703(7) 0.032(2) Uani d 1
H H20 0.068594 0.155170 0.455117 0.038 Uiso calc 1
C C21 0.1661(8) 0.3449(8) 0.2899(7) 0.0278(18) Uani d 1
C C22 0.2132(8) 0.3842(8) 0.2011(7) 0.0288(18) Uani d 1
C C23 0.2159(9) 0.2872(8) 0.0803(7) 0.034(2) Uani d 1
H H23 0.189032 0.202605 0.058519 0.041 Uiso calc 1
C C24 0.2564(9) 0.3118(8) -0.0073(8) 0.035(2) Uani d 1
H H24 0.260178 0.244419 -0.089385 0.042 Uiso calc 1
C C25 0.2927(9) 0.4363(9) 0.0234(8) 0.038(2) Uani d 1
C C26 0.2897(9) 0.5353(8) 0.1443(7) 0.033(2) Uani d 1
H H26 0.314058 0.620255 0.165411 0.040 Uiso calc 1
C C27 0.2505(9) 0.5079(7) 0.2332(7) 0.031(2) Uani d 1
H H27 0.249286 0.574251 0.316386 0.038 Uiso calc 1
C C28 0.4340(10) 0.4063(8) 0.5610(9) 0.041(2) Uani d 1
H H28A 0.431842 0.466625 0.649623 0.062 Uiso calc 1
H H28B 0.404602 0.443550 0.510389 0.062 Uiso calc 1
H H28C 0.518041 0.386688 0.546863 0.062 Uiso calc 1

loop_
_atom_site_aniso_label
_atom_site_aniso_U_11
_atom_site_aniso_U_22
_atom_site_aniso_U_33
_atom_site_aniso_U_12
_atom_site_aniso_U_13
_atom_site_aniso_U_23
I1 0.0546(5) 0.0361(4) 0.0307(3) -0.0023(3) 0.0084(3) 0.0191(2)
S1 0.0345(12) 0.0241(10) 0.0250(9) 0.0008(8) 0.0023(8) 0.0140(7)
O1 0.039(4) 0.031(3) 0.030(3) 0.002(3) -0.002(2) 0.020(2)
O2 0.046(4) 0.026(3) 0.024(3) -0.004(3) 0.008(2) 0.013(2)
O3 0.040(4) 0.027(3) 0.036(3) 0.007(3) 0.010(3) 0.018(2)
N1 0.036(4) 0.025(3) 0.024(3) 0.002(3) 0.004(3) 0.016(3)
C1 0.039(6) 0.025(4) 0.023(4) 0.002(4) 0.000(3) 0.011(3)
C2 0.035(5) 0.030(4) 0.034(4) 0.005(4) 0.000(4) 0.015(3)
C3 0.039(6) 0.039(5) 0.046(5) 0.002(4) -0.004(4) 0.021(4)
C4 0.030(5) 0.033(5) 0.044(5) 0.000(4) -0.002(4) 0.012(4)
C5 0.041(6) 0.026(4) 0.040(5) -0.001(4) -0.001(4) 0.013(4)
C6 0.031(5) 0.031(4) 0.030(4) 0.003(4) 0.005(3) 0.015(3)
C7 0.024(5) 0.019(4) 0.033(4) -0.003(3) 0.000(3) 0.014(3)
C8 0.027(5) 0.024(4) 0.029(4) 0.006(3) 0.003(3) 0.015(3)
C9 0.031(5) 0.029(4) 0.024(4) 0.002(4) 0.005(3) 0.011(3)
C10 0.050(6) 0.024(4) 0.024(4) -0.004(4) 0.004(4) 0.013(3)
C11 0.041(6) 0.028(4) 0.028(4) 0.008(4) 0.005(4) 0.015(3)
C12 0.041(6) 0.028(4) 0.023(4) 0.012(4) 0.001(3) 0.011(3)
C13 0.037(5) 0.024(4) 0.033(4) 0.002(4) 0.003(4) 0.013(3)
C14 0.054(7) 0.033(5) 0.047(5) 0.001(4) -0.012(5) 0.024(4)
I2 0.0423(4) 0.0562(4) 0.0381(3) 0.0068(3) 0.0069(3) 0.0340(3)
S2 0.0382(13) 0.0222(9) 0.0259(9) 0.0050(8) 0.0072(8) 0.0142(7)
O4 0.053(4) 0.019(3) 0.025(3) -0.001(3) 0.011(3) 0.011(2)
O5 0.041(4) 0.029(3) 0.041(3) 0.001(3) 0.009(3) 0.020(2)
O6 0.048(4) 0.021(3) 0.031(3) 0.001(3) 0.001(3) 0.013(2)
N2 0.031(4) 0.024(3) 0.032(3) 0.002(3) 0.006(3) 0.019(3)
C15 0.047(6) 0.026(4) 0.017(3) 0.007(4) 0.006(3) 0.012(3)
C16 0.046(6) 0.038(5) 0.030(4) 0.011(4) 0.014(4) 0.024(4)
C17 0.052(7) 0.045(5) 0.034(4) 0.016(5) 0.009(4) 0.024(4)
C18 0.054(7) 0.037(5) 0.044(5) 0.019(5) 0.012(4) 0.028(4)
C19 0.053(7) 0.023(4) 0.033(4) 0.003(4) 0.002(4) 0.017(3)
C20 0.047(6) 0.026(4) 0.027(4) -0.003(4) -0.001(4) 0.018(3)
C21 0.029(5) 0.025(4) 0.029(4) 0.005(4) 0.002(3) 0.012(3)
C22 0.032(5) 0.029(4) 0.029(4) 0.000(4) -0.001(3) 0.018(3)
C23 0.047(6) 0.029(4) 0.028(4) 0.006(4) 0.003(4) 0.014(3)
C24 0.049(6) 0.034(5) 0.031(4) 0.010(4) 0.007(4) 0.022(4)
C25 0.041(6) 0.052(6) 0.033(4) 0.007(4) -0.002(4) 0.029(4)
C26 0.039(6) 0.032(4) 0.032(4) -0.003(4) 0.003(4) 0.020(4)
C27 0.046(6) 0.026(4) 0.023(4) 0.005(4) 0.005(4) 0.012(3)
C28 0.044(6) 0.036(5) 0.051(5) 0.002(4) 0.002(4) 0.028(4)

loop_
_atom_type_symbol
_atom_type_description
_atom_type_scat_dispersion_real
_atom_type_scat_dispersion_imag
_atom_type_scat_source
C C 0.0181 0.0091 'International Tables Vol C Tables 4.2.6.8 and 6.1.1.4'
H H 0.0000 0.0000 'International Tables Vol C Tables 4.2.6.8 and 6.1.1.4'
I I -0.3257 6.8362 'International Tables Vol C Tables 4.2.6.8 and 6.1.1.4'
N N 0.0311 0.0180 'International Tables Vol C Tables 4.2.6.8 and 6.1.1.4'
O O 0.0492 0.0322 'International Tables Vol C Tables 4.2.6.8 and 6.1.1.4'
S S 0.3331 0.5567 'International Tables Vol C Tables 4.2.6.8 and 6.1.1.4'

loop_
_geom_angle_atom_site_label_1
_geom_angle_atom_site_label_2
_geom_angle_atom_site_label_3
_geom_angle
O1 S1 O2 118.2(3)
O1 S1 N1 110.5(4)
O2 S1 N1 103.9(3)
O1 S1 C1 108.4(4)
O2 S1 C1 109.7(4)
N1 S1 C1 105.3(4)
C7 N1 S1 121.8(5)
C7 N1 H1 119.1
S1 N1 H1 119.1
C6 C1 C2 121.5(8)
C6 C1 S1 116.5(6)
C2 C1 S1 121.8(6)
C3 C2 C1 115.9(8)
C3 C2 C14 119.5(8)
C1 C2 C14 124.6(8)
C4 C3 C2 122.1(9)
C4 C3 H3 119.0
C2 C3 H3 119.0
C3 C4 C5 120.4(9)
C3 C4 H4 119.8
C5 C4 H4 119.8
C6 C5 C4 119.0(9)
C6 C5 H5 120.5
C4 C5 H5 120.5
C5 C6 C1 121.1(9)
C5 C6 H6 119.5
C1 C6 H6 119.5
O3 C7 N1 118.9(7)
O3 C7 C8 123.4(7)
N1 C7 C8 117.6(6)
C13 C8 C9 119.6(7)
C13 C8 C7 116.7(7)
C9 C8 C7 123.6(7)
C8 C9 C10 119.7(7)
C8 C9 H9 120.2
C10 C9 H9 120.2
C11 C10 C9 120.2(7)
C11 C10 H10 119.9
C9 C10 H10 119.9
C12 C11 C10 119.5(8)
C12 C11 I1 120.3(6)
C10 C11 I1 120.2(6)
C13 C12 C11 119.8(7)
C13 C12 H12 120.1
C11 C12 H12 120.1
C8 C13 C12 121.2(8)
C8 C13 H13 119.4
C12 C13 H13 119.4
C2 C14 H14A 109.5
C2 C14 H14B 109.5
H14A C14 H14B 109.5
C2 C14 H14C 109.5
H14A C14 H14C 109.5
H14B C14 H14C 109.5
O5 S2 O4 118.4(4)
O5 S2 N2 110.8(4)
O4 S2 N2 103.2(3)
O5 S2 C15 109.0(4)
O4 S2 C15 109.2(4)
N2 S2 C15 105.4(4)
C21 N2 S2 121.8(6)
C21 N2 H2 119.1
S2 N2 H2 119.1
C20 C15 C16 121.3(8)
C20 C15 S2 117.0(7)
C16 C15 S2 121.7(6)
C17 C16 C15 116.4(8)
C17 C16 C28 119.5(9)
C15 C16 C28 124.1(8)
C16 C17 C18 121.8(10)
C16 C17 H17 119.1
C18 C17 H17 119.1
C19 C18 C17 121.1(8)
C19 C18 H18 119.5
C17 C18 H18 119.5
C18 C19 C20 119.0(8)
C18 C19 H19 120.5
C20 C19 H19 120.5
C19 C20 C15 120.3(9)
C19 C20 H20 119.9
C15 C20 H20 119.9
O6 C21 N2 119.8(7)
O6 C21 C22 123.6(7)
N2 C21 C22 116.5(7)
C23 C22 C27 120.0(8)
C23 C22 C21 115.7(7)
C27 C22 C21 124.3(7)
C24 C23 C22 120.6(8)
C24 C23 H23 119.7
C22 C23 H23 119.7
C23 C24 C25 119.9(8)
C23 C24 H24 120.1
C25 C24 H24 120.1
C26 C25 C24 120.3(8)
C26 C25 I2 119.4(7)
C24 C25 I2 120.3(6)
C27 C26 C25 118.9(8)
C27 C26 H26 120.5
C25 C26 H26 120.5
C22 C27 C26 120.2(7)
C22 C27 H27 119.9
C26 C27 H27 119.9
C16 C28 H28A 109.5
C16 C28 H28B 109.5
H28A C28 H28B 109.5
C16 C28 H28C 109.5
H28A C28 H28C 109.5
H28B C28 H28C 109.5

loop_
_geom_bond_atom_site_label_1
_geom_bond_atom_site_label_2
_geom_bond_distance
I1 C11 2.071(8)
S1 O1 1.408(6)
S1 O2 1.440(6)
S1 N1 1.659(7)
S1 C1 1.770(9)
O3 C7 1.219(9)
N1 C7 1.390(10)
N1 H1 0.8800
C1 C6 1.388(11)
C1 C2 1.419(12)
C2 C3 1.407(13)
C2 C14 1.483(12)
C3 C4 1.387(13)
C3 H3 0.9500
C4 C5 1.392(13)
C4 H4 0.9500
C5 C6 1.375(13)
C5 H5 0.9500
C6 H6 0.9500
C7 C8 1.485(11)
C8 C13 1.387(11)
C8 C9 1.392(12)
C9 C10 1.409(11)
C9 H9 0.9500
C10 C11 1.401(12)
C10 H10 0.9500
C11 C12 1.395(12)
C12 C13 1.390(12)
C12 H12 0.9500
C13 H13 0.9500
C14 H14A 0.9800
C14 H14B 0.9800
C14 H14C 0.9800
I2 C25 2.095(9)
S2 O5 1.420(7)
S2 O4 1.447(6)
S2 N2 1.659(6)
S2 C15 1.753(8)
O6 C21 1.213(10)
N2 C21 1.389(10)
N2 H2 0.8800
C15 C20 1.393(12)
C15 C16 1.424(13)
C16 C17 1.385(13)
C16 C28 1.490(13)
C17 C18 1.390(14)
C17 H17 0.9500
C18 C19 1.376(14)
C18 H18 0.9500
C19 C20 1.383(12)
C19 H19 0.9500
C20 H20 0.9500
C21 C22 1.509(11)
C22 C23 1.383(12)
C22 C27 1.384(12)
C23 C24 1.357(12)
C23 H23 0.9500
C24 C25 1.395(13)
C24 H24 0.9500
C25 C26 1.393(13)
C26 C27 1.386(12)
C26 H26 0.9500
C27 H27 0.9500
C28 H28A 0.9800
C28 H28B 0.9800
C28 H28C 0.9800

loop_
_geom_hbond_atom_site_label_D
_geom_hbond_atom_site_label_H
_geom_hbond_atom_site_label_A
_geom_hbond_site_symmetry_A
_geom_hbond_distance_DH
_geom_hbond_distance_HA
_geom_hbond_distance_DA
_geom_hbond_angle_DHA
_geom_hbond_publ_flag
N1 H1 O4 2_666 0.88 2.06 2.900(10) 158 yes
N2 H2 O2 2_666 0.88 2.12 2.970(10) 161 yes
C9 H9 O4 2_666 0.95 2.36 3.301(10) 170 yes
C13 H13 O6 2_655 0.95 2.56 3.378(11) 144 yes
C23 H23 O3 2_655 0.95 2.40 3.201(11) 142 yes
C27 H27 O2 2_666 0.95 2.51 3.428(9) 163 yes
C4 H4 Cg 2_677 0.93 2.81 3.656(11) 151 yes

loop_
_geom_torsion_atom_site_label_1
_geom_torsion_atom_site_label_2
_geom_torsion_atom_site_label_3
_geom_torsion_atom_site_label_4
_geom_torsion
O1 S1 N1 C7 63.1(7)
O2 S1 N1 C7 -169.1(6)
C1 S1 N1 C7 -53.8(7)
O1 S1 C1 C6 6.3(7)
O2 S1 C1 C6 -124.1(6)
N1 S1 C1 C6 124.6(6)
O1 S1 C1 C2 -177.6(6)
O2 S1 C1 C2 52.0(8)
N1 S1 C1 C2 -59.3(8)
C6 C1 C2 C3 -0.6(12)
S1 C1 C2 C3 -176.5(7)
C6 C1 C2 C14 -179.3(8)
S1 C1 C2 C14 4.8(12)
C1 C2 C3 C4 0.1(14)
C14 C2 C3 C4 178.9(9)
C2 C3 C4 C5 -0.7(15)
C3 C4 C5 C6 1.8(14)
C4 C5 C6 C1 -2.4(13)
C2 C1 C6 C5 1.8(12)
S1 C1 C6 C5 177.9(7)
S1 N1 C7 O3 -3.3(11)
S1 N1 C7 C8 174.6(6)
O3 C7 C8 C13 -5.3(13)
N1 C7 C8 C13 177.0(8)
O3 C7 C8 C9 172.1(8)
N1 C7 C8 C9 -5.6(12)
C13 C8 C9 C10 0.5(13)
C7 C8 C9 C10 -176.8(8)
C8 C9 C10 C11 0.2(14)
C9 C10 C11 C12 -1.3(14)
C9 C10 C11 I1 178.3(7)
C10 C11 C12 C13 1.6(14)
I1 C11 C12 C13 -178.0(7)
C9 C8 C13 C12 -0.2(13)
C7 C8 C13 C12 177.4(8)
C11 C12 C13 C8 -0.9(14)
O5 S2 N2 C21 -62.5(7)
O4 S2 N2 C21 169.7(7)
C15 S2 N2 C21 55.2(8)
O5 S2 C15 C20 3.3(7)
O4 S2 C15 C20 134.0(6)
N2 S2 C15 C20 -115.7(6)
O5 S2 C15 C16 -176.0(6)
O4 S2 C15 C16 -45.2(7)
N2 S2 C15 C16 65.0(7)
C20 C15 C16 C17 -0.5(11)
S2 C15 C16 C17 178.8(6)
C20 C15 C16 C28 179.5(8)
S2 C15 C16 C28 -1.2(11)
C15 C16 C17 C18 0.7(12)
C28 C16 C17 C18 -179.3(8)
C16 C17 C18 C19 -2.4(13)
C17 C18 C19 C20 3.8(13)
C18 C19 C20 C15 -3.6(12)
C16 C15 C20 C19 2.0(11)
S2 C15 C20 C19 -177.3(6)
S2 N2 C21 O6 2.3(12)
S2 N2 C21 C22 -175.2(6)
O6 C21 C22 C23 -8.0(13)
N2 C21 C22 C23 169.4(8)
O6 C21 C22 C27 171.0(9)
N2 C21 C22 C27 -11.6(13)
C27 C22 C23 C24 0.9(14)
C21 C22 C23 C24 180.0(9)
C22 C23 C24 C25 -1.8(15)
C23 C24 C25 C26 1.3(15)
C23 C24 C25 I2 -178.2(7)
C24 C25 C26 C27 0.2(14)
I2 C25 C26 C27 179.6(7)
C23 C22 C27 C26 0.6(14)
C21 C22 C27 C26 -178.4(8)
C25 C26 C27 C22 -1.1(14)

_cod_database_fobs_code 1545013
